data_7202622
loop_
_publ_author_name
'Wenhua Bi'
'Nicolas Louvain'
'Nicolas Mercier'
'Jer\^ome Luc'
'Bouchta Sahraoui'

_publ_section_title
;
 Type structure, which is composed of organic diammonium, triiodide and
 hexaiodobismuthate, varies according to different structures of
 incorporated cations
;
_journal_issue 4
_journal_name_full CrystEngComm
_journal_page_first 298
_journal_paper_doi 10.1039/b617178h
_journal_volume 9
_journal_year 2007
_chemical_absolute_configuration ad
_chemical_formula_moiety '2(C4 H14 N2 S2), (Bi I6), (I3), 0.5H2O'
_chemical_formula_sum 'C8 H29 Bi I9 N4 O0.5 S4'
_chemical_formula_weight 1668.66
_space_group_IT_number 5
_symmetry_cell_setting monoclinic
_symmetry_space_group_name_Hall 'C 2y'
_symmetry_space_group_name_H-M 'C 1 2 1'
_audit_creation_date 2006-07-13T18:05:16-00:00
_audit_creation_method 'WinGX routine CIF_UPDATE'
_cell_angle_alpha 90
_cell_angle_beta 108.45(3)
_cell_angle_gamma 90
_cell_formula_units_Z 4
_cell_length_a 23.450(5)
_cell_length_b 12.724(3)
_cell_length_c 12.401(3)
_cell_measurement_reflns_used 0
_cell_measurement_temperature 293(2)
_cell_measurement_theta_max 0
_cell_measurement_theta_min 0
_cell_volume 3510.0(15)
_computing_molecular_graphics 'Ortep-3 for Windows (Farrugia, 1997)'
_computing_publication_material 'WinGX publication routines (Farrugia, 1999)'
_computing_structure_refinement 'SHELXL-97 (Sheldrick, 1997)'
_computing_structure_solution 'SHELXS-86 (Sheldrick, 1986)'
_diffrn_ambient_temperature 293(2)
_diffrn_detector_area_resol_mean 9
_diffrn_measured_fraction_theta_full 0.993
_diffrn_measured_fraction_theta_max 0.993
_diffrn_measurement_device '\k-geometry diffractometer'
_diffrn_measurement_device_type area_detector
_diffrn_measurement_method CCD
_diffrn_radiation_monochromator graphite
_diffrn_radiation_probe x-ray
_diffrn_radiation_type MoK\a
_diffrn_radiation_wavelength 0.71073
_diffrn_reflns_av_R_equivalents 0.0668
_diffrn_reflns_limit_h_max 32
_diffrn_reflns_limit_h_min -32
_diffrn_reflns_limit_k_max 17
_diffrn_reflns_limit_k_min -17
_diffrn_reflns_limit_l_max 14
_diffrn_reflns_limit_l_min -17
_diffrn_reflns_number 35506
_diffrn_reflns_theta_full 30.01
_diffrn_reflns_theta_max 30.01
_diffrn_reflns_theta_min 3.18
_exptl_absorpt_coefficient_mu 13.185
_exptl_absorpt_correction_type none
_exptl_crystal_colour brown
_exptl_crystal_density_diffrn 3.156
_exptl_crystal_density_method 'not measured'
_exptl_crystal_description prism
_exptl_crystal_F_000 2928
_exptl_crystal_size_max 0.2
_exptl_crystal_size_mid 0.1
_exptl_crystal_size_min 0.1
_refine_diff_density_max 2.947
_refine_diff_density_min -1.663
_refine_ls_abs_structure_details 'Flack H D (1983), Acta Cryst. A39, 876-881'
_refine_ls_abs_structure_Flack 0.279(8)
_refine_ls_extinction_method none
_refine_ls_goodness_of_fit_ref 1.073
_refine_ls_hydrogen_treatment constr
_refine_ls_matrix_type full
_refine_ls_number_parameters 246
_refine_ls_number_reflns 9998
_refine_ls_number_restraints 1
_refine_ls_restrained_S_all 1.073
_refine_ls_R_factor_gt 0.0485
_refine_ls_shift/su_max 0.001
_refine_ls_structure_factor_coef Fsqd
_refine_ls_weighting_details 'calc w=1/[\s^2^(Fo^2^)+(0.0441P)^2^+21.9408P] where P=(Fo^2^+2Fc^2^)/3'
_refine_ls_weighting_scheme calc
_refine_ls_wR_factor_ref 0.1198
_reflns_number_gt 6394
_reflns_number_total 9998
_reflns_threshold_expression >2sigma(I)
_cod_data_source_file b617178h.txt
_cod_data_source_block sad
_cod_depositor_comments
;
The following automatic conversions were performed:

'_refine_ls_hydrogen_treatment' value 'constr.' was replaced with the
value 'constr' as specified in the replacement file
'src/cod-tools/trunk/data/replacement-values/replacement_values.lst'.

Automatic conversion script
Id: cif_fix_values 5376 2017-05-30 11:51:03Z andrius 
;
_cod_original_cell_volume 3510.0(12)
_cod_original_sg_symbol_H-M 'C 2'
_cod_original_formula_sum 'C8 H29 Bi I9 N4 O0.50 S4'
_cod_database_code 7202622

loop_
_symmetry_equiv_pos_as_xyz
'x, y, z'
'-x, y, -z'
'x+1/2, y+1/2, z'
'-x+1/2, y+1/2, -z'

loop_
_atom_site_label
_atom_site_type_symbol
_atom_site_fract_x
_atom_site_fract_y
_atom_site_fract_z
_atom_site_U_iso_or_equiv
_atom_site_adp_type
_atom_site_occupancy
_atom_site_calc_flag
_atom_site_refinement_flags
_atom_site_disorder_group
_atom_site_disorder_assembly
Bi Bi 0.741575(16) 0.18097(5) 0.23492(3) 0.02915(10) Uani 1 d . . .
I7 I 0.5 0.19117(12) 0.5 0.0341(2) Uani 1 d S . .
I6 I 0.74668(5) 0.42431(7) 0.23306(10) 0.0377(3) Uani 1 d . . .
I4 I 0.87540(3) 0.17561(10) 0.25581(7) 0.0420(2) Uani 1 d . . .
I5 I 0.74631(5) -0.06034(7) 0.24171(11) 0.0417(3) Uani 1 d . . .
I1 I 0.77672(3) 0.18658(11) 0.50025(6) 0.0442(2) Uani 1 d . . .
I9 I 1 0.19117(12) 0 0.0378(3) Uani 1 d S . .
I2 I 0.71505(3) 0.18058(11) -0.02183(6) 0.04125(18) Uani 1 d . . .
I8 I 0.62620(4) 0.19301(10) 0.64224(7) 0.0470(2) Uani 1 d . . .
I10 I 0.87105(4) 0.18872(11) -0.12108(7) 0.0480(2) Uani 1 d . . .
I3 I 0.60621(4) 0.16966(10) 0.20649(9) 0.0516(3) Uani 1 d . . .
S2 S 0.9880(2) 0.3251(3) -0.3000(4) 0.0489(11) Uani 1 d . . .
S3 S 1.0240(2) 0.0210(3) 0.2600(4) 0.0461(11) Uani 1 d . . .
S1 S 1.0416(2) 0.4509(4) -0.3022(5) 0.0520(13) Uani 1 d . . .
S4 S 0.9675(2) -0.0952(4) 0.2728(4) 0.0494(12) Uani 1 d . . .
C8 C 0.9118(8) -0.0879(13) 0.0385(13) 0.041(4) Uani 1 d . . .
H8A H 0.9012 -0.128 -0.0316 0.049 Uiso 1 calc R . .
H8B H 0.9371 -0.0298 0.0314 0.049 Uiso 1 calc R . .
N4 N 0.8540(7) -0.0449(12) 0.0576(13) 0.050(4) Uani 1 d . . .
H4A H 0.8639 -0.0064 0.1208 0.074 Uiso 1 calc R . .
H4B H 0.8309 -0.0983 0.0644 0.074 Uiso 1 calc R . .
H4C H 0.8341 -0.0051 -0.0013 0.074 Uiso 1 calc R . .
C7 C 0.9455(7) -0.1565(12) 0.1354(14) 0.041(4) Uani 1 d . . .
H7A H 0.9814 -0.182 0.121 0.049 Uiso 1 calc R . .
H7B H 0.9207 -0.2171 0.1374 0.049 Uiso 1 calc R . .
C3 C 0.9158(7) 0.3812(11) -0.3311(16) 0.047(4) Uani 1 d . . .
H3A H 0.8877 0.3274 -0.325 0.056 Uiso 1 calc R . .
H3B H 0.9167 0.4352 -0.2754 0.056 Uiso 1 calc R . .
C4 C 0.8939(7) 0.4292(14) -0.4500(13) 0.044(4) Uani 1 d . . .
H4D H 0.9223 0.4818 -0.4575 0.052 Uiso 1 calc R . .
H4E H 0.891 0.3751 -0.5065 0.052 Uiso 1 calc R . .
C5 C 1.1155(8) -0.0926(16) 0.4168(15) 0.056(5) Uani 1 d . . .
H5A H 1.156 -0.1198 0.4333 0.067 Uiso 1 calc R . .
H5B H 1.0888 -0.152 0.411 0.067 Uiso 1 calc R . .
N2 N 0.8332(5) 0.4790(10) -0.4693(11) 0.053(3) Uani 1 d . . .
H2A H 0.8055 0.429 -0.479 0.079 Uiso 1 calc R . .
H2B H 0.8242 0.5194 -0.531 0.079 Uiso 1 calc R . .
H2C H 0.834 0.518 -0.4093 0.079 Uiso 1 calc R . .
N3 N 1.1129(5) -0.0246(12) 0.5129(10) 0.058(4) Uani 1 d . . .
H3C H 1.1339 0.0339 0.5137 0.087 Uiso 1 calc R . .
H3D H 1.1285 -0.0589 0.5781 0.087 Uiso 1 calc R . .
H3E H 1.0748 -0.0081 0.5041 0.087 Uiso 1 calc R . .
N1 N 1.1461(6) 0.4085(12) -0.0690(13) 0.057(5) Uani 1 d . . .
H1A H 1.1434 0.3937 -0.1406 0.086 Uiso 1 calc R . .
H1B H 1.1578 0.3514 -0.0263 0.086 Uiso 1 calc R . .
H1C H 1.1728 0.4596 -0.0432 0.086 Uiso 1 calc R . .
C1 C 1.0888(8) 0.4417(15) -0.0642(16) 0.055(5) Uani 1 d . . .
H1D H 1.0942 0.4834 0.0037 0.066 Uiso 1 calc R . .
H1E H 1.0649 0.3805 -0.0599 0.066 Uiso 1 calc R . .
C2 C 1.0548(8) 0.5085(13) -0.1719(16) 0.050(5) Uani 1 d . . .
H2D H 1.0777 0.5722 -0.1705 0.06 Uiso 1 calc R . .
H2E H 1.0163 0.5293 -0.1648 0.06 Uiso 1 calc R . .
C6 C 1.0990(6) -0.0387(12) 0.3092(15) 0.044(4) Uani 1 d . . .
H6A H 1.102 -0.0882 0.2518 0.053 Uiso 1 calc R . .
H6B H 1.1284 0.0162 0.3139 0.053 Uiso 1 calc R . .
O O 1 0.0922(12) 0.5 0.062(4) Uani 1 d S . .

loop_
_atom_site_aniso_label
_atom_site_aniso_U_11
_atom_site_aniso_U_22
_atom_site_aniso_U_33
_atom_site_aniso_U_23
_atom_site_aniso_U_13
_atom_site_aniso_U_12
Bi 0.02642(18) 0.0281(2) 0.0311(2) -0.0003(3) 0.00645(15) -0.0016(3)
I7 0.0451(5) 0.0256(6) 0.0289(5) 0 0.0080(4) 0
I6 0.0416(7) 0.0271(5) 0.0397(7) 0.0002(5) 0.0062(6) 0.0005(5)
I4 0.0256(3) 0.0433(5) 0.0539(5) 0.0028(6) 0.0078(3) -0.0025(6)
I5 0.0444(8) 0.0248(5) 0.0517(8) -0.0009(5) 0.0094(6) -0.0016(5)
I1 0.0503(4) 0.0507(5) 0.0310(4) -0.0045(7) 0.0120(3) -0.0097(7)
I9 0.0566(6) 0.0262(6) 0.0333(5) 0 0.0183(5) 0
I2 0.0454(4) 0.0487(5) 0.0265(4) -0.0012(6) 0.0069(3) -0.0016(7)
I8 0.0404(4) 0.0495(6) 0.0440(5) 0.0043(6) 0.0035(3) -0.0010(6)
I10 0.0506(4) 0.0429(5) 0.0484(5) -0.0010(7) 0.0125(4) 0.0047(6)
I3 0.0313(4) 0.0442(6) 0.0814(7) 0.0015(6) 0.0210(4) -0.0001(5)
S2 0.044(2) 0.037(2) 0.056(3) 0.0067(17) 0.003(2) 0.0000(16)
S3 0.058(3) 0.037(2) 0.034(2) 0.0077(16) 0.0018(19) -0.0014(17)
S1 0.048(3) 0.049(2) 0.057(3) 0.021(2) 0.013(2) -0.0025(19)
S4 0.040(2) 0.056(3) 0.045(3) 0.020(2) 0.003(2) -0.0035(19)
C8 0.059(11) 0.044(9) 0.022(7) -0.007(6) 0.016(7) -0.014(8)
N4 0.054(11) 0.061(9) 0.037(9) -0.003(7) 0.019(8) -0.016(8)
C7 0.028(8) 0.041(8) 0.053(11) -0.013(7) 0.011(7) -0.010(6)
C3 0.031(8) 0.030(8) 0.081(13) 0.014(8) 0.021(8) 0.007(6)
C4 0.026(7) 0.066(11) 0.025(8) 0.010(7) -0.014(7) 0.002(7)
C5 0.048(10) 0.067(12) 0.053(11) 0.003(9) 0.017(9) 0.015(9)
N2 0.031(6) 0.065(9) 0.051(8) 0.009(7) -0.002(6) 0.009(6)
N3 0.022(6) 0.104(12) 0.031(7) 0.030(7) -0.016(6) 0.005(6)
N1 0.038(9) 0.065(10) 0.051(10) -0.001(8) -0.011(7) 0.014(8)
C1 0.044(11) 0.073(13) 0.053(12) -0.021(9) 0.025(9) -0.021(9)
C2 0.054(11) 0.040(9) 0.066(13) -0.002(8) 0.034(10) 0.000(7)
C6 0.023(8) 0.042(8) 0.060(11) 0.010(7) 0.004(7) 0.007(6)
O 0.058(10) 0.075(11) 0.052(10) 0 0.015(8) 0

loop_
_atom_type_symbol
_atom_type_description
_atom_type_scat_dispersion_real
_atom_type_scat_dispersion_imag
_atom_type_scat_source
C C 0.0033 0.0016 'International Tables Vol C Tables 4.2.6.8 and 6.1.1.4'
H H 0 0 'International Tables Vol C Tables 4.2.6.8 and 6.1.1.4'
N N 0.0061 0.0033 'International Tables Vol C Tables 4.2.6.8 and 6.1.1.4'
S S 0.1246 0.1234 'International Tables Vol C Tables 4.2.6.8 and 6.1.1.4'
I I -0.4742 1.8119 'International Tables Vol C Tables 4.2.6.8 and 6.1.1.4'
Bi Bi -4.1077 10.2566 'International Tables Vol C Tables 4.2.6.8 and 6.1.1.4'
O O 0.0106 0.006 'International Tables Vol C Tables 4.2.6.8 and 6.1.1.4'

loop_
_geom_angle_atom_site_label_1
_geom_angle_atom_site_label_2
_geom_angle_atom_site_label_3
_geom_angle
_geom_angle_site_symmetry_1
_geom_angle_site_symmetry_3
_geom_angle_publ_flag
I2 Bi I4 87.32(4) . . ?
I2 Bi I5 91.19(4) . . ?
I4 Bi I5 87.04(4) . . ?
I2 Bi I3 91.03(4) . . ?
I4 Bi I3 175.73(4) . . ?
I5 Bi I3 89.05(3) . . ?
I2 Bi I6 89.39(4) . . ?
I4 Bi I6 88.96(3) . . ?
I5 Bi I6 175.93(2) . . ?
I3 Bi I6 94.97(3) . . ?
I2 Bi I1 176.49(3) . . ?
I4 Bi I1 89.41(4) . . ?
I5 Bi I1 89.93(4) . . ?
I3 Bi I1 92.32(4) . . ?
I6 Bi I1 89.26(4) . . ?
I8 I7 I8 179.09(8) 2_656 . ?
I10 I9 I10 178.78(9) . 2_755 ?
C3 S2 S1 103.5(5) . . ?
C6 S3 S4 104.7(5) . . ?
C2 S1 S2 104.5(6) . . ?
C7 S4 S3 104.0(6) . . ?
C7 C8 N4 110.5(13) . . ?
C8 C7 S4 115.5(11) . . ?
C4 C3 S2 112.3(12) . . ?
N2 C4 C3 109.6(13) . . ?
C6 C5 N3 113.4(15) . . ?
N1 C1 C2 110.9(16) . . ?
C1 C2 S1 117.6(12) . . ?
C5 C6 S3 117.0(12) . . ?

loop_
_geom_bond_atom_site_label_1
_geom_bond_atom_site_label_2
_geom_bond_distance
_geom_bond_site_symmetry_2
_geom_bond_publ_flag
Bi I2 3.0449(11) . ?
Bi I4 3.0668(11) . ?
Bi I5 3.0726(13) . ?
Bi I3 3.0844(11) . ?
Bi I6 3.0989(13) . ?
Bi I1 3.1295(12) . ?
I7 I8 2.9269(13) 2_656 ?
I7 I8 2.9269(13) . ?
I9 I10 2.9200(12) . ?
I9 I10 2.9200(12) 2_755 ?
S2 C3 1.764(15) . ?
S2 S1 2.040(6) . ?
S3 C6 1.834(14) . ?
S3 S4 2.025(6) . ?
S1 C2 1.710(18) . ?
S4 C7 1.794(16) . ?
C8 C7 1.49(2) . ?
C8 N4 1.55(2) . ?
C3 C4 1.53(2) . ?
C4 N2 1.506(18) . ?
C5 C6 1.44(2) . ?
C5 N3 1.49(2) . ?
N1 C1 1.43(2) . ?
C1 C2 1.57(2) . ?
